data_7239227
loop_
_publ_author_name
'Fuchs, Christian'
'Edgar, Mark'
'Elsegood, Mark R. J.'
'Weaver, George W.'

_publ_section_title
;
 Studies on the double alkylation of
 2,2-disubstituted-1,3-dithiacycloalkane-S-oxides: synthesis of tertiary
 thiol derivatives
;
_journal_issue 44
_journal_name_full 'RSC Advances'
_journal_page_first 21911
_journal_paper_doi 10.1039/c3ra43688h
_journal_volume 3
_journal_year 2013
_chemical_formula_moiety 'C7 H14 O S2'
_chemical_formula_sum 'C7 H14 O S2'
_chemical_formula_weight 178.30
_space_group_IT_number 14
_space_group_name_Hall '-P 2yn'
_space_group_name_H-M_alt 'P 1 21/n 1'
_symmetry_cell_setting monoclinic
_symmetry_space_group_name_Hall '-P 2yn'
_symmetry_space_group_name_H-M 'P 1 21/n 1'
_atom_sites_solution_hydrogens geom
_atom_sites_solution_primary direct
_atom_sites_solution_secondary 'all non-H atoms found by direct methods'
_audit_creation_method SHELXL-97
_cell_angle_alpha 90.00
_cell_angle_beta 103.5283(15)
_cell_angle_gamma 90.00
_cell_formula_units_Z 4
_cell_length_a 8.2277(8)
_cell_length_b 10.2736(10)
_cell_length_c 11.2901(11)
_cell_measurement_reflns_used 3096
_cell_measurement_temperature 150(2)
_cell_measurement_theta_max 29.54
_cell_measurement_theta_min 2.72
_cell_volume 927.85(16)
_computing_cell_refinement 'Bruker SAINT'
_computing_data_collection 'Bruker APEX 2'
_computing_data_reduction 'Bruker SAINT'
_computing_molecular_graphics 'Bruker SHELXTL'
_computing_publication_material 'Bruker SHELXTL and local programs'
_computing_structure_refinement 'SHELXL-97 (Sheldrick, 2008)'
_computing_structure_solution 'SHELXS-97 (Sheldrick, 2008)'
_diffrn_ambient_temperature 150(2)
_diffrn_measured_fraction_theta_full 0.992
_diffrn_measured_fraction_theta_max 0.992
_diffrn_measurement_device_type 'Bruker APEX 2 CCD diffractometer'
_diffrn_measurement_method '\w rotation with narrow frames'
_diffrn_radiation_monochromator graphite
_diffrn_radiation_source 'fine-focus sealed tube'
_diffrn_radiation_type MoK\a
_diffrn_radiation_wavelength 0.71073
_diffrn_reflns_av_R_equivalents 0.0277
_diffrn_reflns_av_sigmaI/netI 0.0268
_diffrn_reflns_limit_h_max 11
_diffrn_reflns_limit_h_min -11
_diffrn_reflns_limit_k_max 14
_diffrn_reflns_limit_k_min -14
_diffrn_reflns_limit_l_max 15
_diffrn_reflns_limit_l_min -15
_diffrn_reflns_number 10461
_diffrn_reflns_theta_full 30.53
_diffrn_reflns_theta_max 30.53
_diffrn_reflns_theta_min 2.72
_diffrn_standards_decay_% 0
_diffrn_standards_number 0
_exptl_absorpt_coefficient_mu 0.511
_exptl_absorpt_correction_T_max 0.932
_exptl_absorpt_correction_T_min 0.766
_exptl_absorpt_correction_type multi-scan
_exptl_absorpt_process_details 'SADABS v2008/1, Sheldrick, G.M., (2008)'
_exptl_crystal_colour colourless
_exptl_crystal_density_diffrn 1.276
_exptl_crystal_density_method 'not measured'
_exptl_crystal_description block
_exptl_crystal_F_000 384
_exptl_crystal_size_max 0.55
_exptl_crystal_size_mid 0.15
_exptl_crystal_size_min 0.14
_refine_diff_density_max 0.376
_refine_diff_density_min -0.254
_refine_diff_density_rms 0.051
_refine_ls_extinction_method none
_refine_ls_goodness_of_fit_ref 1.053
_refine_ls_hydrogen_treatment constr
_refine_ls_matrix_type full
_refine_ls_number_parameters 94
_refine_ls_number_reflns 2818
_refine_ls_number_restraints 0
_refine_ls_restrained_S_all 1.053
_refine_ls_R_factor_all 0.0412
_refine_ls_R_factor_gt 0.0305
_refine_ls_shift/su_max 0.001
_refine_ls_shift/su_mean 0.000
_refine_ls_structure_factor_coef Fsqd
_refine_ls_weighting_details 'calc w=1/[\s^2^(Fo^2^)+(0.0388P)^2^+0.1693P] where P=(Fo^2^+2Fc^2^)/3'
_refine_ls_weighting_scheme calc
_refine_ls_wR_factor_gt 0.0760
_refine_ls_wR_factor_ref 0.0810
_reflns_number_gt 2293
_reflns_number_total 2818
_reflns_threshold_expression I>2\s(I)
_cod_data_source_file c3ra43688h.txt
_cod_data_source_block 12a
_cod_depositor_comments
;
The following automatic conversions were performed:

data name '_iucr_refine_instruction_details' was replaced with
'_iucr_refine_instructions_details' as specified in the replacement
file 'data/replacement-values/replacement_tags.lst'.

Automatic conversion script
Id: cif_correct_tags 9268 2022-04-12 08:56:07Z antanas 
;
_cod_original_sg_symbol_H-M P2(1)/n
_cod_database_code 7239227

loop_
_symmetry_equiv_pos_as_xyz
'x, y, z'
'-x+1/2, y+1/2, -z+1/2'
'-x, -y, -z'
'x-1/2, -y-1/2, z-1/2'

loop_
_atom_site_label
_atom_site_type_symbol
_atom_site_fract_x
_atom_site_fract_y
_atom_site_fract_z
_atom_site_U_iso_or_equiv
_atom_site_adp_type
_atom_site_occupancy
_atom_site_symmetry_multiplicity
_atom_site_calc_flag
_atom_site_refinement_flags
C1 C 0.28741(17) 0.55771(12) 0.69738(11) 0.0253(3) Uani 1 1 d .
H1 H 0.2596 0.4647 0.7100 0.030 Uiso 1 1 calc R
S1 S 0.09343(4) 0.64883(3) 0.64888(3) 0.02370(9) Uani 1 1 d .
O1 O 0.14266(13) 0.78866(9) 0.64325(9) 0.0304(2) Uani 1 1 d .
C2 C 0.00431(16) 0.62965(13) 0.78377(12) 0.0258(3) Uani 1 1 d .
S2 S 0.14367(4) 0.69299(3) 0.91937(3) 0.02781(10) Uani 1 1 d .
C3 C 0.32728(16) 0.59410(12) 0.92664(11) 0.0259(3) Uani 1 1 d .
H3A H 0.4138 0.6183 1.0001 0.031 Uiso 1 1 calc R
H3B H 0.2982 0.5016 0.9348 0.031 Uiso 1 1 calc R
C4 C 0.39859(16) 0.60956(13) 0.81518(13) 0.0276(3) Uani 1 1 d .
H4A H 0.5075 0.5640 0.8302 0.033 Uiso 1 1 calc R
H4B H 0.4199 0.7031 0.8043 0.033 Uiso 1 1 calc R
C5 C 0.3732(2) 0.56494(17) 0.59160(14) 0.0411(4) Uani 1 1 d .
H5A H 0.4003 0.6558 0.5780 0.062 Uiso 1 1 calc R
H5B H 0.2982 0.5303 0.5178 0.062 Uiso 1 1 calc R
H5C H 0.4762 0.5133 0.6110 0.062 Uiso 1 1 calc R
C6 C -0.15123(19) 0.71689(17) 0.75826(17) 0.0417(4) Uani 1 1 d .
H6A H -0.2297 0.6873 0.6839 0.063 Uiso 1 1 calc R
H6B H -0.1184 0.8070 0.7476 0.063 Uiso 1 1 calc R
H6C H -0.2050 0.7121 0.8270 0.063 Uiso 1 1 calc R
C7 C -0.04201(19) 0.48679(15) 0.79323(14) 0.0359(3) Uani 1 1 d .
H7A H -0.1073 0.4773 0.8550 0.054 Uiso 1 1 calc R
H7B H 0.0601 0.4345 0.8164 0.054 Uiso 1 1 calc R
H7C H -0.1086 0.4569 0.7143 0.054 Uiso 1 1 calc R

loop_
_atom_site_aniso_label
_atom_site_aniso_U_11
_atom_site_aniso_U_22
_atom_site_aniso_U_33
_atom_site_aniso_U_23
_atom_site_aniso_U_13
_atom_site_aniso_U_12
C1 0.0310(7) 0.0203(6) 0.0257(6) 0.0024(5) 0.0089(5) 0.0030(5)
S1 0.02767(17) 0.01984(15) 0.02058(15) 0.00264(10) -0.00038(12) -0.00169(11)
O1 0.0360(5) 0.0191(4) 0.0335(5) 0.0083(4) 0.0027(4) -0.0004(4)
C2 0.0224(6) 0.0269(6) 0.0269(6) 0.0023(5) 0.0037(5) 0.0002(5)
S2 0.03355(19) 0.02516(17) 0.02393(17) -0.00302(12) 0.00513(13) 0.00550(13)
C3 0.0280(6) 0.0225(6) 0.0229(6) -0.0007(5) -0.0030(5) 0.0031(5)
C4 0.0217(6) 0.0261(6) 0.0333(7) 0.0024(5) 0.0031(5) 0.0023(5)
C5 0.0511(10) 0.0425(9) 0.0364(8) 0.0048(7) 0.0236(7) 0.0078(7)
C6 0.0246(7) 0.0503(10) 0.0489(9) 0.0055(7) 0.0061(7) 0.0088(7)
C7 0.0364(8) 0.0331(8) 0.0372(8) 0.0046(6) 0.0070(6) -0.0120(6)

loop_
_atom_type_symbol
_atom_type_description
_atom_type_scat_dispersion_real
_atom_type_scat_dispersion_imag
_atom_type_scat_source
C C 0.0033 0.0016 'International Tables Vol C Tables 4.2.6.8 and 6.1.1.4'
H H 0.0000 0.0000 'International Tables Vol C Tables 4.2.6.8 and 6.1.1.4'
O O 0.0106 0.0060 'International Tables Vol C Tables 4.2.6.8 and 6.1.1.4'
S S 0.1246 0.1234 'International Tables Vol C Tables 4.2.6.8 and 6.1.1.4'

loop_
_geom_angle_atom_site_label_1
_geom_angle_atom_site_label_2
_geom_angle_atom_site_label_3
_geom_angle
C4 C1 C5 111.92(12)
C4 C1 S1 112.82(9)
C5 C1 S1 105.86(10)
O1 S1 C1 106.21(6)
O1 S1 C2 107.49(6)
C1 S1 C2 100.73(6)
C7 C2 C6 111.35(12)
C7 C2 S2 113.99(10)
C6 C2 S2 106.56(10)
C7 C2 S1 108.29(10)
C6 C2 S1 104.91(10)
S2 C2 S1 111.37(7)
C2 S2 C3 101.20(6)
C4 C3 S2 112.66(9)
C3 C4 C1 114.72(11)

loop_
_geom_bond_atom_site_label_1
_geom_bond_atom_site_label_2
_geom_bond_distance
C1 C4 1.5232(19)
C1 C5 1.5246(18)
C1 S1 1.8206(13)
S1 O1 1.4979(10)
S1 C2 1.8488(14)
C2 C7 1.5264(19)
C2 C6 1.5335(19)
C2 S2 1.8057(14)
S2 C3 1.8064(13)
C3 C4 1.5161(19)

loop_
_geom_torsion_atom_site_label_1
_geom_torsion_atom_site_label_2
_geom_torsion_atom_site_label_3
_geom_torsion_atom_site_label_4
_geom_torsion
C4 C1 S1 O1 54.04(11)
C5 C1 S1 O1 -68.70(11)
C4 C1 S1 C2 -57.90(10)
C5 C1 S1 C2 179.37(10)
O1 S1 C2 C7 -178.37(9)
C1 S1 C2 C7 -67.42(10)
O1 S1 C2 C6 62.63(11)
C1 S1 C2 C6 173.58(10)
O1 S1 C2 S2 -52.27(8)
C1 S1 C2 S2 58.68(8)
C7 C2 S2 C3 63.27(11)
C6 C2 S2 C3 -173.49(10)
S1 C2 S2 C3 -59.62(8)
C2 S2 C3 C4 60.30(10)
S2 C3 C4 C1 -66.88(13)
C5 C1 C4 C3 -174.75(11)
S1 C1 C4 C3 65.97(13)
